data_1506436
loop_
_publ_author_name
'Colquhoun, Howard M.'
'Zhu, Zhixue'
'Dudman, Christopher C.'
'O'Mahoney, Caroline A.'
'Williams, David J.'
'Drew, Michael G. B.'

_publ_section_title
;
 Synthesis of Strained Macrocyclic Biaryls for Enthalpy-Driven
 Ring-Opening Polymerization
;
_journal_issue 25
_journal_name_full Macromolecules
_journal_page_first 10413
_journal_paper_doi 10.1021/ma0517796
_journal_volume 38
_journal_year 2005
_chemical_formula_sum 'C39 H30 O8 S3'
_chemical_formula_weight 722.81
_chemical_name_systematic
; 
 ? 
;
_space_group_IT_number 14
_symmetry_cell_setting monoclinic
_symmetry_space_group_name_Hall '-P 2ybc'
_symmetry_space_group_name_H-M 'P 1 21/c 1'
_atom_sites_solution_hydrogens geom
_atom_sites_solution_primary direct
_atom_sites_solution_secondary difmap
_audit_creation_method SHELXL-97
_cell_angle_alpha 90.00
_cell_angle_beta 107.061(10)
_cell_angle_gamma 90.00
_cell_formula_units_Z 4
_cell_length_a 11.092(15)
_cell_length_b 23.35(3)
_cell_length_c 13.887(15)
_cell_measurement_temperature 293(2)
_cell_volume 3438(7)
_computing_cell_refinement XDS
_computing_data_collection 'XDS (Kabsch, 1991)'
_computing_data_reduction XDS
_computing_molecular_graphics PLATON(Spek,1994)
_computing_structure_refinement 'SHELXL-93 (Sheldrick, 1993)'
_computing_structure_solution 'SHELXS-86 (Sheldrick, 1990)'
_diffrn_ambient_temperature 293(2)
_diffrn_measurement_device 'Marresearch Image Plate'
_diffrn_measurement_method '95 frames at 2^o intervals, counting time 5 min.'
_diffrn_radiation_monochromator graphite
_diffrn_radiation_source 'fine-focus sealed tube'
_diffrn_radiation_type MoK\a
_diffrn_radiation_wavelength 0.71073
_diffrn_reflns_av_R_equivalents 0.1076
_diffrn_reflns_av_sigmaI/netI 0.1461
_diffrn_reflns_limit_h_max 13
_diffrn_reflns_limit_h_min 0
_diffrn_reflns_limit_k_max 28
_diffrn_reflns_limit_k_min -28
_diffrn_reflns_limit_l_max 16
_diffrn_reflns_limit_l_min -16
_diffrn_reflns_number 9900
_diffrn_reflns_theta_max 25.92
_diffrn_reflns_theta_min 1.74
_exptl_absorpt_coefficient_mu 0.270
_exptl_absorpt_correction_type none
_exptl_crystal_density_diffrn 1.396
_exptl_crystal_density_method 'not measured'
_exptl_crystal_F_000 1504
_refine_diff_density_max 0.771
_refine_diff_density_min -0.434
_refine_diff_density_rms 0.114
_refine_ls_extinction_coef 0.0006(17)
_refine_ls_extinction_expression Fc^*^=kFc[1+0.001xFc^2^\l^3^/sin(2\q)]^-1/4^
_refine_ls_extinction_method SHELXL
_refine_ls_goodness_of_fit_ref 1.005
_refine_ls_hydrogen_treatment mixed
_refine_ls_matrix_type full
_refine_ls_number_parameters 454
_refine_ls_number_reflns 5955
_refine_ls_number_restraints 0
_refine_ls_restrained_S_all 1.005
_refine_ls_R_factor_all 0.2421
_refine_ls_R_factor_gt 0.1115
_refine_ls_shift/su_max 0.010
_refine_ls_shift/su_mean 0.001
_refine_ls_structure_factor_coef Fsqd
_refine_ls_weighting_details 'w=1/[\s^2^(Fo^2^)+(0.2394P)^2^+0.7089P] where P=(Fo^2^+2Fc^2^)/3'
_refine_ls_weighting_scheme calc
_refine_ls_wR_factor_gt 0.3123
_refine_ls_wR_factor_ref 0.3994
_reflns_number_gt 2680
_reflns_number_total 5955
_reflns_threshold_expression >2sigma(I)
_cod_data_source_file ma0517796si20050811_104300.cif
_cod_data_source_block 23
_cod_depositor_comments
;
The following automatic conversions were performed:

'_refine_ls_weighting_scheme' value 'calc
w=1/[\s^2^(Fo^2^)+(0.2394P)^2^+0.7089P] where P=(Fo^2^+2Fc^2^)/3' was
changed to 'calc'. New tag '_refine_ls_weighting_details' was
created. The value of the new tag was set to
'w=1/[\s^2^(Fo^2^)+(0.2394P)^2^+0.7089P] where P=(Fo^2^+2Fc^2^)/3'.

Automatic conversion script
Id: cif_fix_values 3143 2015-03-26 13:38:13Z robertas 
;
_cod_original_cell_volume 3439(7)
_cod_original_sg_symbol_H-M P21/c
_cod_database_code 1506436

loop_
_symmetry_equiv_pos_as_xyz
'x, y, z'
'-x, y+1/2, -z+1/2'
'-x, -y, -z'
'x, -y-1/2, z-1/2'

loop_
_atom_site_label
_atom_site_type_symbol
_atom_site_fract_x
_atom_site_fract_y
_atom_site_fract_z
_atom_site_U_iso_or_equiv
_atom_site_adp_type
_atom_site_occupancy
_atom_site_calc_flag
_atom_site_refinement_flags
S1 S 0.2764(2) -0.06701(8) 0.28507(19) 0.0610(7) Uani 1 d .
O1 O 0.3589(7) -0.0708(3) 0.2217(6) 0.083(2) Uani 1 d .
O2 O 0.2637(6) -0.1162(2) 0.3418(5) 0.0719(19) Uani 1 d .
C2 C 0.3241(8) -0.0073(3) 0.3652(7) 0.055(2) Uani 1 d .
C7 C 0.2503(9) 0.0094(4) 0.4247(8) 0.073(3) Uani 1 d .
H7 H 0.1781 -0.0108 0.4247 0.088 Uiso 1 calc R
C3 C 0.4330(9) 0.0214(4) 0.3691(8) 0.069(3) Uani 1 d .
H3 H 0.4830 0.0092 0.3298 0.083 Uiso 1 calc R
C4 C 0.4686(8) 0.0680(4) 0.4307(7) 0.060(2) Uani 1 d .
H4 H 0.5454 0.0858 0.4366 0.072 Uiso 1 calc R
C5 C 0.3932(8) 0.0877(3) 0.4822(8) 0.061(3) Uani 1 d .
C6 C 0.2879(9) 0.0576(4) 0.4847(9) 0.082(3) Uani 1 d .
H6 H 0.2414 0.0695 0.5269 0.099 Uiso 1 calc R
O8 O 0.4364(6) 0.1343(3) 0.5446(6) 0.084(2) Uani 1 d .
C9 C 0.3451(9) 0.1667(4) 0.5734(8) 0.071(3) Uani 1 d .
C10 C 0.3430(10) 0.1632(4) 0.6719(8) 0.078(3) Uani 1 d .
H10 H 0.3990 0.1397 0.7180 0.094 Uiso 1 calc R
C11 C 0.2545(10) 0.1959(4) 0.7001(9) 0.078(3) Uani 1 d .
H11 H 0.2477 0.1931 0.7651 0.094 Uiso 1 calc R
C12 C 0.1769(8) 0.2324(3) 0.6312(7) 0.060(2) Uani 1 d .
C13 C 0.1828(9) 0.2349(4) 0.5332(8) 0.070(3) Uani 1 d .
H13 H 0.1302 0.2595 0.4869 0.084 Uiso 1 calc R
C14 C 0.2668(9) 0.2009(5) 0.5050(9) 0.078(3) Uani 1 d .
H14 H 0.2698 0.2013 0.4388 0.094 Uiso 1 calc R
S15 S 0.0705(2) 0.27589(11) 0.6734(2) 0.0717(8) Uani 1 d .
O16 O 0.0531(6) 0.2495(4) 0.7617(6) 0.093(2) Uani 1 d .
O17 O 0.1149(7) 0.3353(3) 0.6788(7) 0.098(3) Uani 1 d .
C18 C -0.0704(9) 0.2703(3) 0.5723(8) 0.059(2) Uani 1 d .
C19 C -0.1501(8) 0.2259(4) 0.5710(7) 0.067(3) Uani 1 d .
H19 H -0.1314 0.2005 0.6250 0.081 Uiso 1 calc R
C20 C -0.2538(8) 0.2176(4) 0.4951(8) 0.061(2) Uani 1 d .
H20 H -0.3091 0.1887 0.5007 0.073 Uiso 1 calc R
C21 C -0.2838(8) 0.2508(4) 0.4060(8) 0.066(3) Uani 1 d .
C22 C -0.2056(10) 0.2981(4) 0.4101(9) 0.078(3) Uani 1 d .
H22 H -0.2238 0.3234 0.3561 0.093 Uiso 1 calc R
C23 C -0.1002(9) 0.3085(4) 0.4934(8) 0.067(3) Uani 1 d .
H23 H -0.0510 0.3409 0.4953 0.080 Uiso 1 calc R
C24 C -0.3859(9) 0.2330(3) 0.3123(7) 0.061(2) Uani 1 d .
C25 C -0.3661(10) 0.2423(4) 0.2192(8) 0.075(3) Uani 1 d .
H25 H -0.3023 0.2670 0.2142 0.090 Uiso 1 calc R
C26 C -0.4422(10) 0.2147(4) 0.1324(8) 0.076(3) Uani 1 d .
H26 H -0.4302 0.2219 0.0700 0.091 Uiso 1 calc R
C27 C -0.5352(8) 0.1766(4) 0.1400(7) 0.060(2) Uani 1 d .
C28 C -0.5633(8) 0.1715(4) 0.2285(8) 0.063(2) Uani 1 d .
H28 H -0.6310 0.1488 0.2316 0.076 Uiso 1 calc R
C29 C -0.4907(8) 0.2002(4) 0.3160(8) 0.065(2) Uani 1 d .
H29 H -0.5123 0.1975 0.3757 0.078 Uiso 1 calc R
S30 S -0.6054(2) 0.12901(12) 0.0407(2) 0.0742(9) Uani 1 d .
O31 O -0.6273(7) 0.1603(3) -0.0513(5) 0.090(2) Uani 1 d .
O32 O -0.7049(6) 0.0990(3) 0.0656(6) 0.091(2) Uani 1 d .
C33 C -0.4767(8) 0.0813(4) 0.0525(8) 0.067(3) Uani 1 d .
C34 C -0.4544(10) 0.0377(4) 0.1224(9) 0.080(3) Uani 1 d .
H34 H -0.5130 0.0289 0.1561 0.097 Uiso 1 calc R
C35 C -0.3406(9) 0.0067(4) 0.1416(9) 0.079(3) Uani 1 d .
H35 H -0.3247 -0.0224 0.1895 0.095 Uiso 1 calc R
C36 C -0.2506(10) 0.0180(4) 0.0913(7) 0.067(3) Uani 1 d .
C37 C -0.2838(9) 0.0604(4) 0.0186(8) 0.073(3) Uani 1 d .
H37 H -0.2270 0.0685 -0.0172 0.088 Uiso 1 calc R
C38 C -0.3947(8) 0.0917(4) -0.0051(7) 0.065(2) Uani 1 d .
H38 H -0.4138 0.1184 -0.0571 0.078 Uiso 1 calc R
C39 C -0.1244(9) -0.0075(4) 0.1256(8) 0.068(3) Uani 1 d .
C40 C -0.1024(10) -0.0609(4) 0.1720(9) 0.078(3) Uani 1 d .
H40 H -0.1705 -0.0834 0.1748 0.093 Uiso 1 calc R
C41 C 0.0189(10) -0.0810(4) 0.2139(8) 0.077(3) Uani 1 d .
H41 H 0.0314 -0.1172 0.2429 0.093 Uiso 1 calc R
C42 C -0.0192(9) 0.0246(4) 0.1191(9) 0.076(3) Uani 1 d .
H42 H -0.0312 0.0592 0.0844 0.091 Uiso 1 calc R
C43 C 0.1054(9) 0.0041(4) 0.1655(7) 0.065(2) Uani 1 d .
H43 H 0.1746 0.0260 0.1633 0.077 Uiso 1 calc R
C44 C 0.1229(8) -0.0476(4) 0.2132(7) 0.054(2) Uani 1 d .
C51 C -0.105(3) 0.065(2) 0.381(3) 0.39(4) Uani 1 d .
O52 O -0.0398(17) 0.0920(8) 0.473(2) 0.271(11) Uani 1 d .
C53 C -0.100(4) 0.1281(9) 0.314(3) 0.40(3) Uani 1 d .
H53A H -0.1799 0.1475 0.3003 0.484 Uiso 1 calc R
H53B H -0.0843 0.1188 0.2514 0.484 Uiso 1 calc R
H53C H -0.0345 0.1524 0.3530 0.484 Uiso 1 calc R
C54 C -0.228(2) 0.0768(8) 0.3729(15) 0.181(8) Uani 1 d .
H54A H -0.2338 0.0916 0.4358 0.217 Uiso 1 calc R
H54B H -0.2765 0.0422 0.3567 0.217 Uiso 1 calc R
H54C H -0.2601 0.1046 0.3207 0.217 Uiso 1 calc R

loop_
_atom_site_aniso_label
_atom_site_aniso_U_11
_atom_site_aniso_U_22
_atom_site_aniso_U_33
_atom_site_aniso_U_23
_atom_site_aniso_U_13
_atom_site_aniso_U_12
S1 0.0686(14) 0.0483(11) 0.0630(16) 0.0017(10) 0.0145(12) 0.0075(10)
O1 0.084(4) 0.094(5) 0.080(5) -0.015(4) 0.041(4) 0.011(4)
O2 0.079(4) 0.054(3) 0.074(5) 0.004(3) 0.009(3) 0.007(3)
C2 0.054(5) 0.045(4) 0.071(6) 0.007(4) 0.026(5) 0.003(4)
C7 0.062(5) 0.079(6) 0.079(8) -0.002(6) 0.022(5) -0.014(5)
C3 0.064(6) 0.071(6) 0.078(7) 0.017(5) 0.030(5) -0.004(5)
C4 0.045(5) 0.061(5) 0.068(7) 0.015(5) 0.009(5) -0.006(4)
C5 0.042(4) 0.053(5) 0.080(7) -0.008(5) 0.005(5) 0.002(4)
C6 0.056(5) 0.099(7) 0.100(9) -0.030(7) 0.035(6) -0.005(5)
O8 0.053(4) 0.085(4) 0.112(6) -0.031(4) 0.019(4) 0.001(3)
C9 0.058(5) 0.071(6) 0.074(8) -0.010(5) 0.003(5) -0.004(5)
C10 0.086(7) 0.077(6) 0.052(7) 0.005(5) -0.011(5) 0.014(5)
C11 0.079(6) 0.077(6) 0.071(7) 0.004(5) 0.010(6) 0.006(6)
C12 0.052(5) 0.053(5) 0.065(7) -0.011(4) 0.000(4) -0.014(4)
C13 0.065(6) 0.092(7) 0.056(7) 0.001(5) 0.021(5) 0.015(5)
C14 0.067(6) 0.105(7) 0.063(7) 0.010(6) 0.019(5) 0.027(6)
S15 0.0659(15) 0.0784(16) 0.0721(19) -0.0262(14) 0.0223(13) -0.0075(12)
O16 0.071(4) 0.145(7) 0.057(5) -0.006(5) 0.011(4) -0.004(4)
O17 0.091(5) 0.075(4) 0.133(8) -0.050(5) 0.037(5) -0.016(4)
C18 0.065(5) 0.052(4) 0.073(7) 0.006(5) 0.039(5) 0.007(4)
C19 0.055(5) 0.079(6) 0.057(6) 0.020(5) 0.001(5) 0.002(5)
C20 0.057(5) 0.060(5) 0.075(7) 0.006(5) 0.034(5) 0.004(4)
C21 0.056(5) 0.067(5) 0.081(7) 0.013(5) 0.029(5) 0.014(5)
C22 0.084(7) 0.056(5) 0.095(9) 0.033(5) 0.030(6) 0.023(5)
C23 0.070(6) 0.051(5) 0.080(7) 0.016(5) 0.021(5) 0.000(4)
C24 0.071(6) 0.056(5) 0.057(6) 0.008(4) 0.022(5) -0.007(4)
C25 0.080(6) 0.073(6) 0.076(8) 0.007(5) 0.029(6) -0.019(5)
C26 0.081(6) 0.089(7) 0.056(6) 0.014(5) 0.017(5) -0.008(6)
C27 0.058(5) 0.066(5) 0.054(6) 0.007(4) 0.014(4) 0.000(4)
C28 0.043(4) 0.079(6) 0.062(7) -0.007(5) 0.006(4) 0.004(4)
C29 0.062(5) 0.080(6) 0.060(6) 0.013(5) 0.030(5) 0.007(5)
S30 0.0547(14) 0.0972(18) 0.0641(18) -0.0100(14) 0.0069(12) -0.0002(13)
O31 0.092(5) 0.121(6) 0.045(4) 0.011(4) 0.003(4) 0.028(4)
O32 0.053(4) 0.122(6) 0.097(6) -0.029(5) 0.021(4) -0.022(4)
C33 0.056(5) 0.068(6) 0.077(7) -0.030(5) 0.017(5) -0.006(4)
C34 0.073(7) 0.084(7) 0.085(8) 0.009(6) 0.024(6) -0.019(6)
C35 0.074(6) 0.070(6) 0.087(8) 0.018(6) 0.015(6) 0.002(5)
C36 0.087(7) 0.070(5) 0.036(5) 0.009(4) 0.005(5) -0.005(5)
C37 0.074(6) 0.095(7) 0.062(7) -0.006(6) 0.040(5) -0.005(6)
C38 0.054(5) 0.081(6) 0.054(6) 0.017(5) 0.007(4) 0.013(4)
C39 0.073(6) 0.052(5) 0.070(7) -0.003(4) 0.008(5) 0.010(5)
C40 0.073(6) 0.066(6) 0.086(8) 0.000(5) 0.010(6) -0.006(5)
C41 0.083(7) 0.056(5) 0.084(8) 0.001(5) 0.009(6) -0.009(5)
C42 0.072(6) 0.061(5) 0.093(9) 0.012(5) 0.021(6) -0.008(5)
C43 0.079(6) 0.066(5) 0.043(5) 0.012(4) 0.010(5) -0.006(5)
C44 0.057(5) 0.059(5) 0.043(5) -0.005(4) 0.009(4) -0.004(4)
C51 0.20(3) 0.80(11) 0.21(3) -0.17(5) 0.14(3) -0.28(5)
O52 0.170(15) 0.212(15) 0.45(4) 0.03(2) 0.13(2) 0.006(12)
C53 0.78(8) 0.128(17) 0.55(7) 0.07(2) 0.59(7) 0.06(3)
C54 0.24(3) 0.181(17) 0.126(17) -0.001(14) 0.064(17) 0.020(17)

loop_
_atom_type_symbol
_atom_type_description
_atom_type_scat_dispersion_real
_atom_type_scat_dispersion_imag
_atom_type_scat_source
C C 0.0033 0.0016 'International Tables Vol C Tables 4.2.6.8 and 6.1.1.4'
H H 0.0000 0.0000 'International Tables Vol C Tables 4.2.6.8 and 6.1.1.4'
N N 0.0061 0.0033 'International Tables Vol C Tables 4.2.6.8 and 6.1.1.4'
O O 0.0106 0.0060 'International Tables Vol C Tables 4.2.6.8 and 6.1.1.4'
S S 0.1246 0.1234 'International Tables Vol C Tables 4.2.6.8 and 6.1.1.4'

loop_
_geom_angle_atom_site_label_1
_geom_angle_atom_site_label_2
_geom_angle_atom_site_label_3
_geom_angle
O2 S1 O1 118.1(4)
O2 S1 C44 106.6(4)
O1 S1 C44 110.5(5)
O2 S1 C2 110.4(4)
O1 S1 C2 107.7(4)
C44 S1 C2 102.5(4)
C3 C2 C7 120.6(9)
C3 C2 S1 120.7(8)
C7 C2 S1 118.7(7)
C2 C7 C6 117.5(9)
C4 C3 C2 120.3(10)
C5 C4 C3 120.0(8)
C4 C5 C6 120.5(8)
C4 C5 O8 116.8(8)
C6 C5 O8 121.8(9)
C5 C6 C7 120.6(10)
C5 O8 C9 116.9(7)
C14 C9 C10 122.7(10)
C14 C9 O8 119.0(10)
C10 C9 O8 118.3(9)
C9 C10 C11 117.9(9)
C12 C11 C10 119.6(11)
C11 C12 C13 120.5(9)
C11 C12 S15 117.7(9)
C13 C12 S15 121.8(7)
C14 C13 C12 119.4(9)
C9 C14 C13 119.7(11)
O16 S15 O17 119.4(5)
O16 S15 C18 109.7(4)
O17 S15 C18 108.3(5)
O16 S15 C12 107.7(5)
O17 S15 C12 108.2(4)
C18 S15 C12 102.2(4)
C19 C18 C23 118.7(9)
C19 C18 S15 119.0(7)
C23 C18 S15 122.3(7)
C20 C19 C18 122.1(9)
C19 C20 C21 122.8(9)
C22 C21 C20 114.5(9)
C22 C21 C24 123.6(9)
C20 C21 C24 121.8(8)
C21 C22 C23 121.9(9)
C18 C23 C22 119.5(8)
C25 C24 C29 118.5(9)
C25 C24 C21 118.3(8)
C29 C24 C21 122.5(9)
C24 C25 C26 120.3(9)
C27 C26 C25 120.0(10)
C28 C27 C26 119.9(9)
C28 C27 S30 119.0(7)
C26 C27 S30 120.7(8)
C27 C28 C29 120.7(9)
C24 C29 C28 119.7(9)
O31 S30 O32 121.6(5)
O31 S30 C27 107.3(5)
O32 S30 C27 108.4(5)
O31 S30 C33 108.8(5)
O32 S30 C33 109.0(5)
C27 S30 C33 99.5(4)
C34 C33 C38 121.2(9)
C34 C33 S30 120.0(9)
C38 C33 S30 118.6(8)
C33 C34 C35 118.6(10)
C36 C35 C34 122.5(10)
C37 C36 C35 115.0(9)
C37 C36 C39 123.4(10)
C35 C36 C39 121.0(8)
C36 C37 C38 125.3(10)
C37 C38 C33 117.0(9)
C40 C39 C42 118.0(9)
C40 C39 C36 122.3(9)
C42 C39 C36 119.5(8)
C41 C40 C39 121.0(10)
C40 C41 C44 120.8(9)
C39 C42 C43 120.2(8)
C44 C43 C42 119.9(9)
C43 C44 C41 119.9(8)
C43 C44 S1 118.6(7)
C41 C44 S1 121.1(7)
C54 C51 O52 103(3)
C54 C51 C53 89(4)
O52 C51 C53 91(3)

loop_
_geom_bond_atom_site_label_1
_geom_bond_atom_site_label_2
_geom_bond_distance
S1 O2 1.423(7)
S1 O1 1.447(8)
S1 C44 1.761(9)
S1 C2 1.765(9)
C2 C3 1.368(12)
C2 C7 1.379(13)
C7 C6 1.389(14)
C3 C4 1.368(13)
C4 C5 1.331(13)
C5 C6 1.373(13)
C5 O8 1.386(10)
O8 C9 1.412(12)
C9 C14 1.346(14)
C9 C10 1.376(15)
C10 C11 1.387(15)
C11 C12 1.379(13)
C12 C13 1.384(14)
C12 S15 1.781(10)
C13 C14 1.366(13)
S15 O16 1.435(8)
S15 O17 1.467(7)
S15 C18 1.773(10)
C18 C19 1.360(12)
C18 C23 1.375(13)
C19 C20 1.327(12)
C20 C21 1.414(13)
C21 C22 1.395(13)
C21 C24 1.511(14)
C22 C23 1.404(14)
C24 C25 1.391(14)
C24 C29 1.406(12)
C25 C26 1.410(14)
C26 C27 1.388(13)
C27 C28 1.360(13)
C27 S30 1.764(10)
C28 C29 1.415(13)
S30 O31 1.430(8)
S30 O32 1.433(7)
S30 C33 1.780(9)
C33 C34 1.379(14)
C33 C38 1.397(14)
C34 C35 1.411(14)
C35 C36 1.401(14)
C36 C37 1.385(13)
C36 C39 1.466(13)
C37 C38 1.385(13)
C39 C40 1.392(13)
C39 C42 1.411(13)
C40 C41 1.383(14)
C41 C44 1.394(13)
C42 C43 1.425(13)
C43 C44 1.365(12)
C51 C54 1.36(4)
C51 O52 1.42(3)
C51 C53 1.74(6)

loop_
_cod_related_entry_id
_cod_related_entry_code
_cod_related_entry_database
1 30651719 ChemSpider
